data_1539882
loop_
_publ_author_name
'Bronger, W.'
'Auffermann, G.'

_publ_section_title
;
 K3 Pd H3, ein komplexes Hydrid mit linearen [Pd H22-]-Baugruppen
;
_journal_name_full 'Journal of the Less-Common Metals'
_journal_page_first 163
_journal_page_last 167
_journal_volume 158
_journal_year 1990
_chemical_formula_sum 'D3 K3 Pd'
_chemical_name_systematic 'K3 Pd H3'
_space_group_IT_number 136
_symmetry_space_group_name_Hall '-P 4n 2n'
_symmetry_space_group_name_H-M 'P 42/m n m'
_cell_angle_alpha 90
_cell_angle_beta 90
_cell_angle_gamma 90
_cell_formula_units_Z 8
_cell_length_a 10.7
_cell_length_b 10.7
_cell_length_c 10.535
_cell_volume 1206.152
_citation_journal_id_ASTM JCOMAH
_cod_data_source_file Bronger_JCOMAH_1990_606.cif
_cod_data_source_block D3K3Pd1
_cod_original_formula_sum 'D3 K3 Pd1'
_cod_database_code 1539882

loop_
_symmetry_equiv_pos_as_xyz
x,y,z
-y+1/2,x+1/2,z+1/2
-x,-y,z
y+1/2,-x+1/2,z+1/2
x+1/2,-y+1/2,-z+1/2
y,x,-z
-x+1/2,y+1/2,-z+1/2
-y,-x,-z
-x,-y,-z
y-1/2,-x-1/2,-z-1/2
x,y,-z
-y-1/2,x-1/2,-z-1/2
-x-1/2,y-1/2,z-1/2
-y,-x,z
x-1/2,-y-1/2,z-1/2
y,x,z

loop_
_atom_site_label
_atom_site_type_symbol
_atom_site_fract_x
_atom_site_fract_y
_atom_site_fract_z
_atom_site_occupancy
_atom_site_U_iso_or_equiv
Pd1 Pd 0 0 0 1 0.0
Pd3 Pd 0 0.5 0 1 0.0
K1 K 0.3 0.3 0 1 0.0
D4 D 0.25 0.25 0.25 1 0.0
K2 K 0.3 0.7 0 1 0.0
D1 D 0 0 0.34 1 0.0
Pd2 Pd 0 0 0.5 1 0.0
K3 K 0 0.25 0.197 1 0.0
D3 D 0.843 0.5 0 1 0.0
D2 D 0.111 0.111 0 1 0.0
